data_7702323
loop_
_publ_author_name
'Ryo Horikoshi'
'Tomoyuki Mochida'
'Noriko Maki'
'Sachiko Yamada'
'Hiroshi Moriyama'

_publ_section_title
;
 Coordination polymer complexes of 4,4'-Dipyridyldisulfide and AgX
 (X=PF6-, C104-,OTs-,NO3-,BF4-) with twisted rhomboid network, 2-D sheet,
 and 1-D chain structures
;
_journal_name_full 'Journal of the Chemical Society, Dalton Transactions'
_journal_page_first 28
_journal_page_last 33
_journal_paper_doi 10.1039/B106032P
_journal_year 2002
_chemical_formula_moiety 'C17 H15 Ag N2 O3 S3 '
_chemical_formula_sum 'C17 H15 Ag N2 O3 S3'
_chemical_formula_weight 499.37
_space_group_IT_number 14
_space_group_name_Hall '-P 2yn'
_space_group_name_H-M_alt 'P 1 21/n 1'
_symmetry_cell_setting monoclinic
_symmetry_Int_Tables_number 14
_symmetry_space_group_name_H-M 'P 1 21/n 1'
_cell_angle_alpha 90
_cell_angle_beta 94.06(2)
_cell_angle_gamma 90
_cell_formula_units_Z 4
_cell_length_a 10.611(6)
_cell_length_b 9.640(3)
_cell_length_c 18.684(3)
_cell_measurement_reflns_used 25
_cell_measurement_temperature 296.2
_cell_measurement_theta_max 15.0
_cell_measurement_theta_min 14.8
_cell_volume 1906.4(13)
_computing_cell_refinement 'MSC/AFC Diffractometer Control'
_computing_data_collection 'MSC/AFC Diffractometer Control'
_computing_data_reduction 'teXsan Ver. 1.11'
_computing_publication_material 'teXsan Ver. 1.11'
_computing_structure_refinement 'teXsan Ver. 1.10'
_computing_structure_solution SIR92
_diffrn_measured_fraction_theta_full 0.9984
_diffrn_measured_fraction_theta_max 0.9984
_diffrn_measurement_device_type 'Rigaku AFC5S'
_diffrn_measurement_method \w-2\q
_diffrn_radiation_type 'Mo K\a'
_diffrn_radiation_wavelength 0.7107
_diffrn_reflns_av_R_equivalents 0.048
_diffrn_reflns_limit_h_max 13
_diffrn_reflns_limit_h_min 0
_diffrn_reflns_limit_k_max 12
_diffrn_reflns_limit_k_min 0
_diffrn_reflns_limit_l_max 24
_diffrn_reflns_limit_l_min -24
_diffrn_reflns_number 4888
_diffrn_reflns_theta_full 27.51
_diffrn_reflns_theta_max 27.51
_diffrn_standards_decay_% 0.51
_diffrn_standards_interval_count 150
_diffrn_standards_number 3
_exptl_absorpt_coefficient_mu 1.402
_exptl_absorpt_correction_T_max 0.998
_exptl_absorpt_correction_T_min 0.559
_exptl_absorpt_correction_type psi-scan
_exptl_absorpt_process_details '(North, Phillips & Mathews, 1968)'
_exptl_crystal_colour colorless
_exptl_crystal_density_diffrn 1.740
_exptl_crystal_density_method 'not measured'
_exptl_crystal_description prismatic
_exptl_crystal_size_max 0.600
_exptl_crystal_size_mid 0.500
_exptl_crystal_size_min 0.200
_refine_diff_density_max 3.08
_refine_diff_density_min -0.93
_refine_ls_extinction_method none
_refine_ls_goodness_of_fit_ref 3.066
_refine_ls_hydrogen_treatment noref
_refine_ls_number_parameters 235
_refine_ls_number_reflns 4603
_refine_ls_R_factor_gt 0.1123
_refine_ls_shift/su_max 0.0048
_refine_ls_structure_factor_coef Fsqd
_refine_ls_weighting_details 'w = 1/[\s^2^(Fo^2^) + (0.05000(Max(Fo^2^,0) + 2Fc^2^)/3)^2^]'
_refine_ls_weighting_scheme calc
_refine_ls_wR_factor_ref 0.3051
_reflns_number_gt 2630
_reflns_number_total 4380
_reflns_threshold_expression F^2^>2.0\s(F^2^)
_cod_data_source_file b106032p.cif
_cod_data_source_block compound_3
_cod_original_cell_volume 1906(1)
_cod_original_formula_sum 'C17 H15 Ag N2 O3 S3 '
_cod_database_code 7702323

loop_
_symmetry_equiv_pos_as_xyz
x,y,z
1/2-x,1/2+y,1/2-z
-x,-y,-z
1/2+x,1/2-y,1/2+z

loop_
_atom_site_label
_atom_site_type_symbol
_atom_site_fract_x
_atom_site_fract_y
_atom_site_fract_z
_atom_site_U_iso_or_equiv
_atom_site_adp_type
_atom_site_occupancy
_atom_site_calc_flag
_atom_site_refinement_flags
_atom_site_disorder_assembly
_atom_site_disorder_group
Ag(1) Ag 0.3998(1) 0.39996(10) 0.02339(5) 0.0750(3) Uani 1.00 d . . .
S(1) S 0.3100(4) 0.1385(4) 0.1199(2) 0.082(1) Uani 1.00 d . . .
S(2) S 0.3996(4) 0.1990(3) 0.2114(2) 0.090(1) Uani 1.00 d . . .
S(3) S -0.2189(3) 0.4844(3) 0.1175(2) 0.0674(9) Uani 1.00 d . . .
O(1) O -0.189(1) 0.542(1) 0.1875(5) 0.098(3) Uani 1.00 d . . .
O(2) O -0.3537(9) 0.468(1) 0.1022(6) 0.105(4) Uani 1.00 d . . .
O(3) O -0.1577(9) 0.5566(9) 0.0622(5) 0.079(3) Uani 1.00 d . . .
N(1) N 0.5130(10) -0.2378(9) 0.0373(5) 0.057(3) Uani 1.00 d . . .
N(2) N 0.1808(9) 0.0142(8) 0.3910(5) 0.055(3) Uani 1.00 d . . .
C(1) C 0.562(1) -0.180(1) 0.0943(6) 0.074(4) Uani 1.00 d . . .
C(2) C 0.495(1) -0.065(1) 0.1283(6) 0.076(4) Uani 1.00 d . . .
C(3) C 0.391(1) -0.017(1) 0.0901(7) 0.060(3) Uani 1.00 d . . .
C(4) C 0.345(1) -0.073(1) 0.0334(8) 0.077(4) Uani 1.00 d . . .
C(5) C 0.407(1) -0.181(1) 0.0081(7) 0.078(4) Uani 1.00 d . . .
C(6) C 0.117(1) 0.059(1) 0.3313(7) 0.066(4) Uani 1.00 d . . .
C(7) C 0.173(2) 0.115(1) 0.2737(6) 0.089(5) Uani 1.00 d . . .
C(8) C 0.306(1) 0.122(1) 0.2778(6) 0.063(4) Uani 1.00 d . . .
C(9) C 0.372(1) 0.077(1) 0.3383(9) 0.083(5) Uani 1.00 d . . .
C(10) C 0.310(1) 0.026(1) 0.3927(7) 0.071(4) Uani 1.00 d . . .
C(11) C -0.1540(10) 0.313(1) 0.1239(5) 0.057(3) Uani 1.00 d . . .
C(12) C -0.073(1) 0.270(1) 0.0729(6) 0.060(3) Uani 1.00 d . . .
C(13) C -0.029(1) 0.134(1) 0.0759(7) 0.067(4) Uani 1.00 d . . .
C(14) C -0.064(1) 0.043(1) 0.1255(6) 0.067(4) Uani 1.00 d . . .
C(15) C -0.015(2) -0.100(1) 0.1304(9) 0.113(6) Uani 1.00 d . . .
C(16) C -0.146(2) 0.091(2) 0.1736(6) 0.086(5) Uani 1.00 d . . .
C(17) C -0.192(1) 0.219(2) 0.1731(5) 0.079(4) Uani 1.00 d . . .
H(1) H 0.6432 -0.2150 0.1160 0.0760 Uiso 1.00 calc . . .
H(2) H 0.5214 -0.0266 0.1745 0.0760 Uiso 1.00 calc . . .
H(3) H 0.2720 -0.0355 0.0078 0.0760 Uiso 1.00 calc . . .
H(4) H 0.3740 -0.2223 -0.0374 0.0760 Uiso 1.00 calc . . .
H(5) H 0.0275 0.0464 0.3271 0.0760 Uiso 1.00 calc . . .
H(6) H 0.1268 0.1496 0.2326 0.0760 Uiso 1.00 calc . . .
H(7) H 0.4616 0.0838 0.3400 0.0760 Uiso 1.00 calc . . .
H(8) H 0.3573 -0.0020 0.4361 0.0760 Uiso 1.00 calc . . .
H(9) H -0.0516 0.3339 0.0357 0.0760 Uiso 1.00 calc . . .
H(10) H 0.0309 0.1061 0.0410 0.0760 Uiso 1.00 calc . . .
H(11) H -0.0825 -0.1688 0.1258 0.0760 Uiso 1.00 calc . . .
H(12) H 0.0414 -0.1196 0.0945 0.0760 Uiso 1.00 calc . . .
H(13) H 0.0299 -0.1182 0.1768 0.0760 Uiso 1.00 calc . . .
H(14) H -0.1757 0.0250 0.2088 0.0760 Uiso 1.00 calc . . .
H(15) H -0.2532 0.2472 0.2068 0.0760 Uiso 1.00 calc . . .

loop_
_atom_site_aniso_label
_atom_site_aniso_U_11
_atom_site_aniso_U_22
_atom_site_aniso_U_33
_atom_site_aniso_U_12
_atom_site_aniso_U_13
_atom_site_aniso_U_23
Ag(1) 0.0924(8) 0.0590(6) 0.0777(7) -0.0010(5) 0.0350(6) -0.0175(4)
S(1) 0.099(3) 0.078(2) 0.069(2) 0.022(2) 0.011(2) 0.005(2)
S(2) 0.135(3) 0.056(2) 0.083(2) -0.023(2) 0.036(2) -0.005(2)
S(3) 0.059(2) 0.069(2) 0.073(2) 0.012(2) -0.001(1) -0.022(2)
O(1) 0.110(8) 0.112(7) 0.074(6) 0.010(7) 0.018(5) -0.039(6)
O(2) 0.055(6) 0.098(7) 0.159(10) 0.028(5) -0.012(6) -0.025(7)
O(3) 0.091(6) 0.066(5) 0.080(6) 0.018(5) 0.008(5) -0.003(4)
N(1) 0.070(6) 0.044(4) 0.057(5) 0.005(5) 0.011(5) -0.005(4)
N(2) 0.068(6) 0.043(4) 0.055(5) -0.002(4) 0.012(5) 0.006(4)
C(1) 0.095(10) 0.069(8) 0.057(7) -0.001(7) -0.003(7) -0.010(6)
C(2) 0.10(1) 0.078(8) 0.046(6) -0.010(8) -0.005(7) -0.009(6)
C(3) 0.054(7) 0.055(6) 0.073(7) 0.002(6) 0.009(6) 0.012(6)
C(4) 0.063(8) 0.083(9) 0.084(9) 0.016(7) 0.005(7) -0.002(7)
C(5) 0.083(10) 0.073(8) 0.080(9) -0.003(8) 0.022(8) -0.002(7)
C(6) 0.065(8) 0.047(6) 0.086(9) -0.003(5) 0.013(7) -0.002(6)
C(7) 0.17(2) 0.056(7) 0.039(6) 0.001(9) -0.022(8) 0.014(5)
C(8) 0.089(9) 0.044(6) 0.061(7) -0.016(6) 0.034(7) -0.012(5)
C(9) 0.078(9) 0.060(7) 0.12(1) -0.001(6) 0.042(9) 0.008(7)
C(10) 0.068(8) 0.063(7) 0.083(8) 0.007(6) 0.017(7) 0.023(6)
C(11) 0.039(6) 0.077(7) 0.054(6) 0.014(6) -0.008(5) -0.011(6)
C(12) 0.051(6) 0.062(6) 0.066(7) 0.007(5) 0.001(5) 0.000(5)
C(13) 0.061(7) 0.074(8) 0.068(7) 0.008(6) 0.013(6) -0.010(6)
C(14) 0.070(8) 0.065(7) 0.065(7) 0.010(6) -0.012(6) 0.011(6)
C(15) 0.18(2) 0.057(8) 0.10(1) 0.023(10) -0.02(1) 0.022(7)
C(16) 0.10(1) 0.11(1) 0.050(7) 0.014(9) -0.006(7) 0.024(7)
C(17) 0.10(1) 0.106(10) 0.028(5) 0.032(9) 0.008(6) 0.010(6)

loop_
_atom_type_symbol
_atom_type_description
_atom_type_scat_dispersion_real
_atom_type_scat_dispersion_imag
_atom_type_scat_source
C C 0.003 0.002
;International Tables for Crystallography
(1992, Vol. C, Tables 4.2.6.8 and 6.1.1.1)
;
H H 0.000 0.000
;International Tables for Crystallography
(1992, Vol. C, Table 6.1.1.2)
;
N N 0.006 0.003
;International Tables for Crystallography
(1992, Vol. C, Tables 4.2.6.8 and 6.1.1.1)
;
O O 0.011 0.006
;International Tables for Crystallography
(1992, Vol. C, Tables 4.2.6.8 and 6.1.1.1)
;
S S 0.125 0.123
;International Tables for Crystallography
(1992, Vol. C, Tables 4.2.6.8 and 6.1.1.1)
;
Ag Ag -0.897 1.101
;International Tables for Crystallography
(1992, Vol. C, Tables 4.2.6.8 and 6.1.1.1)
;

loop_
_geom_angle_atom_site_label_1
_geom_angle_atom_site_label_2
_geom_angle_atom_site_label_3
_geom_angle
_geom_angle_site_symmetry_1
_geom_angle_site_symmetry_2
_geom_angle_site_symmetry_3
_geom_angle_publ_flag
Ag(1) Ag(1) N(1) 88.5(2) 3_665 3_655 0_555 yes
Ag(1) Ag(1) N(2) 102.1(2) 3_665 2_555 0_555 yes
N(1) Ag(1) N(2) 162.6(3) 3_655 2_555 0_555 yes
S(2) S(1) C(3) 107.2(5) . . 0_555 yes
S(1) S(2) C(8) 102.6(5) . . 0_555 yes
O(1) S(3) O(2) 112.0(6) . . 0_555 yes
O(1) S(3) O(3) 112.8(6) . . 0_555 yes
O(1) S(3) C(11) 103.5(6) . . 0_555 yes
O(2) S(3) O(3) 113.6(7) . . 0_555 yes
O(2) S(3) C(11) 106.5(6) . . 0_555 yes
O(3) S(3) C(11) 107.7(5) . . 0_555 yes
Ag(1) N(1) C(1) 125.9(9) 3_655 . 0_555 yes
Ag(1) N(1) C(5) 117.3(8) 3_655 . 0_555 yes
C(1) N(1) C(5) 116(1) . . 0_555 yes
Ag(1) N(2) C(6) 125.3(8) 2_545 . 0_555 yes
Ag(1) N(2) C(10) 118.2(8) 2_545 . 0_555 yes
C(6) N(2) C(10) 115.8(10) . . 0_555 yes
N(1) C(1) C(2) 120(1) . . 0_555 yes
C(1) C(2) C(3) 115(1) . . 0_555 yes
S(1) C(3) C(2) 120(1) . . 0_555 yes
S(1) C(3) C(4) 116(1) . . 0_555 yes
C(2) C(3) C(4) 123(1) . . 0_555 yes
C(3) C(4) C(5) 117(1) . . 0_555 yes
N(1) C(5) C(4) 126(1) . . 0_555 yes
N(2) C(6) C(7) 124(1) . . 0_555 yes
C(6) C(7) C(8) 117(1) . . 0_555 yes
S(2) C(8) C(7) 125(1) . . 0_555 yes
S(2) C(8) C(9) 115(1) . . 0_555 yes
C(7) C(8) C(9) 118(1) . . 0_555 yes
C(8) C(9) C(10) 119(1) . . 0_555 yes
N(2) C(10) C(9) 123(1) . . 0_555 yes
S(3) C(11) C(12) 118.6(9) . . 0_555 yes
S(3) C(11) C(17) 121.7(9) . . 0_555 yes
C(12) C(11) C(17) 119(1) . . 0_555 yes
C(11) C(12) C(13) 118(1) . . 0_555 yes
C(12) C(13) C(14) 122(1) . . 0_555 yes
C(13) C(14) C(15) 122(1) . . 0_555 yes
C(13) C(14) C(16) 116(1) . . 0_555 yes
C(15) C(14) C(16) 120(1) . . 0_555 yes
C(14) C(16) C(17) 124(1) . . 0_555 yes
C(11) C(17) C(16) 119(1) . . 0_555 yes

loop_
_geom_bond_atom_site_label_1
_geom_bond_atom_site_label_2
_geom_bond_distance
_geom_bond_site_symmetry_1
_geom_bond_site_symmetry_2
_geom_bond_publ_flag
Ag(1) Ag(1) 3.044(2) . 3_665 yes
Ag(1) N(1) 2.175(8) . 3_655 yes
Ag(1) N(2) 2.167(8) . 2_555 yes
S(1) S(2) 1.984(6) . . yes
S(1) C(3) 1.83(1) . . yes
S(2) C(8) 1.80(1) . . yes
S(3) O(1) 1.434(9) . . yes
S(3) O(2) 1.447(10) . . yes
S(3) O(3) 1.438(9) . . yes
S(3) C(11) 1.79(1) . . yes
N(1) C(1) 1.28(1) . . yes
N(1) C(5) 1.33(2) . . yes
N(2) C(6) 1.33(2) . . yes
N(2) C(10) 1.37(2) . . yes
C(1) C(2) 1.48(2) . . yes
C(2) C(3) 1.35(2) . . yes
C(3) C(4) 1.26(2) . . yes
C(4) C(5) 1.33(2) . . yes
C(6) C(7) 1.38(2) . . yes
C(7) C(8) 1.41(2) . . yes
C(8) C(9) 1.35(2) . . yes
C(9) C(10) 1.34(2) . . yes
C(11) C(12) 1.39(1) . . yes
C(11) C(17) 1.37(2) . . yes
C(12) C(13) 1.40(2) . . yes
C(13) C(14) 1.35(2) . . yes
C(14) C(15) 1.47(2) . . yes
C(14) C(16) 1.38(2) . . yes
C(16) C(17) 1.32(2) . . yes

loop_
_geom_torsion_atom_site_label_1
_geom_torsion_atom_site_label_2
_geom_torsion_atom_site_label_3
_geom_torsion_atom_site_label_4
_geom_torsion
_geom_torsion_site_symmetry_1
_geom_torsion_site_symmetry_2
_geom_torsion_site_symmetry_3
_geom_torsion_site_symmetry_4
_geom_torsion_publ_flag
Ag(1) N(1) C(1) C(2) -176.8(8) 0_555 19_1 5_555 55_5 yes
Ag(1) N(1) C(5) C(4) 173(1) 0_555 19_1 5_555 55_5 yes
Ag(1) N(2) C(6) C(7) -171.3(9) 0_555 19_1 5_555 55_5 yes
Ag(1) N(2) C(10) C(9) 170.4(10) 0_555 19_1 5_555 55_5 yes
S(1) S(2) C(8) C(7) -40(1) 0_555 19_1 5_555 55_5 yes
S(1) S(2) C(8) C(9) 144.5(9) 0_555 19_1 5_555 55_5 yes
S(1) C(3) C(2) C(1) -172.4(9) 0_555 19_1 5_555 55_5 yes
S(1) C(3) C(4) C(5) 175(1) 0_555 19_1 5_555 55_5 yes
S(2) S(1) C(3) C(2) -2(1) 0_555 19_1 5_555 55_5 yes
S(2) S(1) C(3) C(4) 178.2(10) 0_555 19_1 5_555 55_5 yes
S(2) C(8) C(7) C(6) -176.8(8) 0_555 19_1 5_555 55_5 yes
S(2) C(8) C(9) C(10) 175.9(10) 0_555 19_1 5_555 55_5 yes
S(3) C(11) C(12) C(13) -176.6(9) 0_555 19_1 5_555 55_5 yes
S(3) C(11) C(17) C(16) 176(1) 0_555 19_1 5_555 55_5 yes
O(1) S(3) C(11) C(12) -127.5(10) 0_555 19_1 5_555 55_5 yes
O(1) S(3) C(11) C(17) 59(1) 0_555 19_1 5_555 55_5 yes
O(2) S(3) C(11) C(12) 114(1) 0_555 19_1 5_555 55_5 yes
O(2) S(3) C(11) C(17) -58(1) 0_555 19_1 5_555 55_5 yes
O(3) S(3) C(11) C(12) -7(1) 0_555 19_1 5_555 55_5 yes
O(3) S(3) C(11) C(17) 178(1) 0_555 19_1 5_555 55_5 yes
N(1) C(1) C(2) C(3) -8(1) 0_555 19_1 5_555 55_5 yes
N(1) C(5) C(4) C(3) 0(2) 0_555 19_1 5_555 55_5 yes
N(2) C(6) C(7) C(8) 2(1) 0_555 19_1 5_555 55_5 yes
N(2) C(10) C(9) C(8) 1(2) 0_555 19_1 5_555 55_5 yes
C(1) N(1) C(5) C(4) -1(1) 0_555 19_1 5_555 55_5 yes
C(1) C(2) C(3) C(4) 7(1) 0_555 19_1 5_555 55_5 yes
C(2) C(1) N(1) C(5) 5(1) 0_555 19_1 5_555 55_5 yes
C(2) C(3) C(4) C(5) -3(2) 0_555 19_1 5_555 55_5 yes
C(3) S(1) S(2) C(8) -96.2(6) 0_555 19_1 5_555 55_5 yes
C(6) N(2) C(10) C(9) 0(1) 0_555 19_1 5_555 55_5 yes
C(6) C(7) C(8) C(9) -1(1) 0_555 19_1 5_555 55_5 yes
C(7) C(6) N(2) C(10) 0(1) 0_555 19_1 5_555 55_5 yes
C(7) C(8) C(9) C(10) 0(1) 0_555 19_1 5_555 55_5 yes
C(11) C(12) C(13) C(14) 1(1) 0_555 19_1 5_555 55_5 yes
C(11) C(17) C(16) C(14) -2(2) 0_555 19_1 5_555 55_5 yes
C(12) C(11) C(17) C(16) 3(1) 0_555 19_1 5_555 55_5 yes
C(12) C(13) C(14) C(15) -178(1) 0_555 19_1 5_555 55_5 yes
C(12) C(13) C(14) C(16) 0(1) 0_555 19_1 5_555 55_5 yes
C(13) C(12) C(11) C(17) -3(1) 0_555 19_1 5_555 55_5 yes
C(13) C(14) C(16) C(17) 1(2) 0_555 19_1 5_555 55_5 yes
C(15) C(14) C(16) C(17) 179(1) 0_555 19_1 5_555 55_5 yes
C(15) C(14) C(16) C(17) 179(1) 0_555 19_1 5_555 55_5 yes
